data_4506541
loop_
_publ_author_name
'Peuronen, Anssi'
'Valkonen, Arto'
'Kortelainen, Minna'
'Rissanen, Kari'
'Lahtinen, Manu'

_publ_section_title
;
 Halogen Bonding-Based &#x201C;Catch and Release&#x201D;: Reversible
 Solid-State Entrapment of Elemental Iodine with Monoalkylated DABCO Salts
;
_journal_issue 8
_journal_name_full 'Crystal Growth &amp; Design'
_journal_page_first 4157
_journal_paper_doi 10.1021/cg300669t
_journal_volume 12
_journal_year 2012
_chemical_formula_moiety 'C20 H41 N2, F6 P, I2'
_chemical_formula_sum 'C20 H41 F6 I2 N2 P'
_chemical_formula_weight 708.32
_chemical_name_systematic
;
 ?
;
_space_group_IT_number 2
_symmetry_cell_setting triclinic
_symmetry_space_group_name_Hall '-P 1'
_symmetry_space_group_name_H-M 'P -1'
_atom_sites_solution_hydrogens geom
_atom_sites_solution_primary direct
_atom_sites_solution_secondary difmap
_audit_creation_method SHELXL-97
_cell_angle_alpha 97.593(2)
_cell_angle_beta 93.512(2)
_cell_angle_gamma 91.793(2)
_cell_formula_units_Z 2
_cell_length_a 7.3000(2)
_cell_length_b 7.7590(3)
_cell_length_c 23.9360(9)
_cell_measurement_reflns_used 5885
_cell_measurement_temperature 123(2)
_cell_measurement_theta_max 28.283
_cell_measurement_theta_min 0.407
_cell_volume 1340.28(8)
_computing_cell_refinement DENZO-SMN
_computing_data_collection Collect
_computing_data_reduction DENZO-SMN
_computing_structure_refinement 'SHELXL-97 (Sheldrick, 2008)'
_computing_structure_solution SHELXS-97
_diffrn_ambient_temperature 123(2)
_diffrn_detector_area_resol_mean 9
_diffrn_measured_fraction_theta_full 0.998
_diffrn_measured_fraction_theta_max 0.998
_diffrn_measurement_device_type 'Bruker-Nonius Kappa CCD with APEXII detector'
_diffrn_measurement_method '\f and \w scans'
_diffrn_radiation_monochromator graphite
_diffrn_radiation_source 'fine-focus sealed tube'
_diffrn_radiation_type MoK\a
_diffrn_radiation_wavelength 0.71069
_diffrn_reflns_av_R_equivalents 0.0501
_diffrn_reflns_av_sigmaI/netI 0.0576
_diffrn_reflns_limit_h_max 8
_diffrn_reflns_limit_h_min -8
_diffrn_reflns_limit_k_max 9
_diffrn_reflns_limit_k_min -9
_diffrn_reflns_limit_l_max 28
_diffrn_reflns_limit_l_min -28
_diffrn_reflns_number 16006
_diffrn_reflns_theta_full 25.00
_diffrn_reflns_theta_max 25.00
_diffrn_reflns_theta_min 1.72
_diffrn_standards_decay_% 0
_diffrn_standards_interval_count 0
_diffrn_standards_interval_time 0
_diffrn_standards_number 0
_exptl_absorpt_coefficient_mu 2.458
_exptl_absorpt_correction_T_max 0.7457
_exptl_absorpt_correction_T_min 0.5961
_exptl_absorpt_correction_type multi-scan
_exptl_absorpt_process_details 'SADABS 2008/1 (Bruker,2008)'
_exptl_crystal_colour yellow
_exptl_crystal_density_diffrn 1.755
_exptl_crystal_density_method 'not measured'
_exptl_crystal_description plate
_exptl_crystal_F_000 700
_exptl_crystal_size_max 0.12
_exptl_crystal_size_mid 0.08
_exptl_crystal_size_min 0.08
_refine_diff_density_max 0.596
_refine_diff_density_min -0.699
_refine_diff_density_rms 0.154
_refine_ls_extinction_method none
_refine_ls_goodness_of_fit_ref 1.075
_refine_ls_hydrogen_treatment constr
_refine_ls_matrix_type full
_refine_ls_number_parameters 281
_refine_ls_number_reflns 4730
_refine_ls_number_restraints 0
_refine_ls_restrained_S_all 1.075
_refine_ls_R_factor_all 0.0548
_refine_ls_R_factor_gt 0.0387
_refine_ls_shift/su_max 0.001
_refine_ls_shift/su_mean 0.000
_refine_ls_structure_factor_coef Fsqd
_refine_ls_weighting_details 'calc w=1/[\s^2^(Fo^2^)+(0.0000P)^2^+8.2806P] where P=(Fo^2^+2Fc^2^)/3'
_refine_ls_weighting_scheme calc
_refine_ls_wR_factor_gt 0.0753
_refine_ls_wR_factor_ref 0.0917
_reflns_number_gt 3829
_reflns_number_total 4730
_reflns_threshold_expression >2\s(I)
_cod_data_source_file cg300669t_si_002.cif
_cod_data_source_block 6PF6-I2
_cod_original_sg_symbol_H-M P-1
_cod_database_code 4506541

loop_
_symmetry_equiv_pos_as_xyz
'x, y, z'
'-x, -y, -z'

loop_
_atom_site_label
_atom_site_type_symbol
_atom_site_fract_x
_atom_site_fract_y
_atom_site_fract_z
_atom_site_U_iso_or_equiv
_atom_site_adp_type
_atom_site_occupancy
_atom_site_symmetry_multiplicity
_atom_site_calc_flag
_atom_site_refinement_flags
N1 N 0.9496(6) 0.2986(6) 0.1067(2) 0.0172(11) Uani 1 1 d .
N2 N 0.7043(6) 0.3000(6) 0.1778(2) 0.0174(11) Uani 1 1 d .
C1 C 0.8318(8) 0.4476(8) 0.1018(3) 0.0208(14) Uani 1 1 d .
H1A H 0.7674 0.4345 0.0638 0.025 Uiso 1 1 calc R
H1B H 0.9083 0.5569 0.1068 0.025 Uiso 1 1 calc R
C2 C 0.6903(10) 0.4562(9) 0.1471(3) 0.0344(17) Uani 1 1 d .
H2A H 0.7137 0.5636 0.1743 0.041 Uiso 1 1 calc R
H2B H 0.5649 0.4592 0.1291 0.041 Uiso 1 1 calc R
C3 C 0.8375(8) 0.1355(7) 0.0945(3) 0.0183(13) Uani 1 1 d .
H3A H 0.9157 0.0354 0.0987 0.022 Uiso 1 1 calc R
H3B H 0.7839 0.1223 0.0551 0.022 Uiso 1 1 calc R
C4 C 0.6832(9) 0.1378(9) 0.1353(3) 0.0359(18) Uani 1 1 d .
H4A H 0.5625 0.1348 0.1139 0.043 Uiso 1 1 calc R
H4B H 0.6883 0.0337 0.1552 0.043 Uiso 1 1 calc R
C5 C 1.0371(8) 0.3129(8) 0.1648(2) 0.0182(13) Uani 1 1 d .
H5A H 1.1100 0.4240 0.1736 0.022 Uiso 1 1 calc R
H5B H 1.1215 0.2164 0.1674 0.022 Uiso 1 1 calc R
C6 C 0.8915(8) 0.3056(10) 0.2075(3) 0.0326(17) Uani 1 1 d .
H6A H 0.9061 0.2008 0.2266 0.039 Uiso 1 1 calc R
H6B H 0.9065 0.4093 0.2365 0.039 Uiso 1 1 calc R
C7 C 0.5544(8) 0.2895(8) 0.2181(3) 0.0212(14) Uani 1 1 d .
H7A H 0.5679 0.1807 0.2351 0.025 Uiso 1 1 calc R
H7B H 0.4350 0.2793 0.1958 0.025 Uiso 1 1 calc R
C8 C 0.5455(8) 0.4385(8) 0.2659(3) 0.0211(14) Uani 1 1 d .
H8A H 0.5390 0.5506 0.2505 0.025 Uiso 1 1 calc R
H8B H 0.6566 0.4430 0.2920 0.025 Uiso 1 1 calc R
C9 C 0.3738(8) 0.4069(8) 0.2973(3) 0.0201(13) Uani 1 1 d .
H9A H 0.2659 0.3941 0.2697 0.024 Uiso 1 1 calc R
H9B H 0.3848 0.2954 0.3128 0.024 Uiso 1 1 calc R
C10 C 0.3380(8) 0.5482(8) 0.3451(3) 0.0217(14) Uani 1 1 d .
H10A H 0.3438 0.6630 0.3313 0.026 Uiso 1 1 calc R
H10B H 0.4347 0.5490 0.3760 0.026 Uiso 1 1 calc R
C11 C 0.1496(8) 0.5194(8) 0.3679(3) 0.0242(14) Uani 1 1 d .
H11A H 0.0543 0.5168 0.3365 0.029 Uiso 1 1 calc R
H11B H 0.1451 0.4042 0.3813 0.029 Uiso 1 1 calc R
C12 C 0.1031(8) 0.6564(9) 0.4157(3) 0.0238(14) Uani 1 1 d .
H12A H 0.1078 0.7720 0.4025 0.029 Uiso 1 1 calc R
H12B H 0.1971 0.6584 0.4474 0.029 Uiso 1 1 calc R
C13 C -0.0872(8) 0.6244(9) 0.4372(3) 0.0251(15) Uani 1 1 d .
H13A H -0.1810 0.6214 0.4053 0.030 Uiso 1 1 calc R
H13B H -0.0915 0.5090 0.4505 0.030 Uiso 1 1 calc R
C14 C -0.1361(8) 0.7617(8) 0.4850(3) 0.0232(14) Uani 1 1 d .
H14A H -0.1330 0.8770 0.4715 0.028 Uiso 1 1 calc R
H14B H -0.0418 0.7655 0.5167 0.028 Uiso 1 1 calc R
C15 C -0.3247(8) 0.7288(9) 0.5066(3) 0.0259(15) Uani 1 1 d .
H15A H -0.3281 0.6136 0.5202 0.031 Uiso 1 1 calc R
H15B H -0.4193 0.7253 0.4750 0.031 Uiso 1 1 calc R
C16 C -0.3718(9) 0.8673(9) 0.5545(3) 0.0265(15) Uani 1 1 d .
H16A H -0.3685 0.9823 0.5408 0.032 Uiso 1 1 calc R
H16B H -0.2765 0.8710 0.5860 0.032 Uiso 1 1 calc R
C17 C -0.5602(8) 0.8361(8) 0.5770(3) 0.0245(14) Uani 1 1 d .
H17A H -0.6554 0.8310 0.5455 0.029 Uiso 1 1 calc R
H17B H -0.5630 0.7219 0.5912 0.029 Uiso 1 1 calc R
C18 C -0.6068(8) 0.9764(8) 0.6243(3) 0.0247(14) Uani 1 1 d .
H18A H -0.5105 0.9824 0.6555 0.030 Uiso 1 1 calc R
H18B H -0.6049 1.0903 0.6099 0.030 Uiso 1 1 calc R
C19 C -0.7929(9) 0.9463(10) 0.6476(3) 0.0315(16) Uani 1 1 d .
H19A H -0.8890 0.9364 0.6162 0.038 Uiso 1 1 calc R
H19B H -0.7934 0.8344 0.6633 0.038 Uiso 1 1 calc R
C20 C -0.8401(10) 1.0889(10) 0.6929(3) 0.0390(18) Uani 1 1 d .
H20A H -0.7498 1.0948 0.7252 0.058 Uiso 1 1 calc R
H20B H -0.9628 1.0642 0.7051 0.058 Uiso 1 1 calc R
H20C H -0.8385 1.2005 0.6779 0.058 Uiso 1 1 calc R
P1 P 0.2381(2) 0.8347(2) 0.18899(7) 0.0204(4) Uani 1 1 d .
F2 F 0.2815(5) 0.9600(5) 0.14265(15) 0.0286(9) Uani 1 1 d .
F6 F 0.4531(5) 0.8308(5) 0.20595(19) 0.0406(11) Uani 1 1 d .
F4 F 0.2233(5) 1.0022(5) 0.23509(16) 0.0328(9) Uani 1 1 d .
F5 F 0.1938(5) 0.7091(5) 0.23475(16) 0.0336(9) Uani 1 1 d .
F3 F 0.0220(5) 0.8394(5) 0.17222(16) 0.0319(9) Uani 1 1 d .
F1 F 0.2526(5) 0.6684(5) 0.14288(17) 0.0345(9) Uani 1 1 d .
I1 I 1.19959(5) 0.27775(5) 0.036804(16) 0.01874(12) Uani 1 1 d .
I2 I 1.47806(5) 0.24285(5) -0.036856(17) 0.02097(12) Uani 1 1 d .

loop_
_atom_site_aniso_label
_atom_site_aniso_U_11
_atom_site_aniso_U_22
_atom_site_aniso_U_33
_atom_site_aniso_U_23
_atom_site_aniso_U_13
_atom_site_aniso_U_12
N1 0.015(3) 0.018(3) 0.019(3) 0.004(2) 0.002(2) -0.001(2)
N2 0.013(2) 0.017(3) 0.023(3) 0.003(2) 0.002(2) 0.000(2)
C1 0.023(3) 0.016(3) 0.023(3) 0.005(3) 0.000(3) 0.001(2)
C2 0.045(4) 0.024(4) 0.040(4) 0.017(3) 0.019(4) 0.013(3)
C3 0.018(3) 0.015(3) 0.022(3) 0.003(3) 0.003(3) -0.004(2)
C4 0.035(4) 0.026(4) 0.043(5) -0.015(3) 0.021(3) -0.015(3)
C5 0.014(3) 0.019(3) 0.023(3) 0.005(3) 0.000(3) -0.001(2)
C6 0.017(3) 0.059(5) 0.020(4) 0.002(3) -0.003(3) 0.002(3)
C7 0.016(3) 0.022(3) 0.025(4) 0.000(3) 0.006(3) -0.004(2)
C8 0.023(3) 0.022(3) 0.018(3) -0.001(3) 0.006(3) -0.001(3)
C9 0.025(3) 0.019(3) 0.016(3) 0.000(3) 0.006(3) 0.006(3)
C10 0.019(3) 0.023(3) 0.023(3) 0.002(3) 0.004(3) -0.001(3)
C11 0.026(4) 0.026(4) 0.020(3) -0.001(3) 0.003(3) 0.002(3)
C12 0.021(3) 0.030(4) 0.019(3) -0.003(3) 0.002(3) 0.001(3)
C13 0.024(3) 0.030(4) 0.021(3) 0.001(3) 0.004(3) 0.004(3)
C14 0.020(3) 0.027(4) 0.022(3) -0.002(3) 0.003(3) -0.001(3)
C15 0.023(3) 0.029(4) 0.025(4) 0.001(3) 0.005(3) 0.002(3)
C16 0.027(4) 0.026(4) 0.026(4) 0.001(3) 0.002(3) 0.001(3)
C17 0.023(3) 0.027(4) 0.023(4) 0.002(3) 0.006(3) 0.001(3)
C18 0.024(3) 0.026(4) 0.025(4) 0.007(3) 0.004(3) 0.003(3)
C19 0.029(4) 0.042(4) 0.024(4) 0.006(3) 0.008(3) -0.001(3)
C20 0.036(4) 0.054(5) 0.027(4) 0.001(4) 0.011(3) 0.008(4)
P1 0.0207(8) 0.0149(8) 0.0260(9) 0.0033(7) 0.0046(7) -0.0009(6)
F2 0.035(2) 0.024(2) 0.031(2) 0.0110(17) 0.0145(17) 0.0016(16)
F6 0.022(2) 0.040(2) 0.062(3) 0.014(2) 0.0003(19) 0.0022(17)
F4 0.046(2) 0.021(2) 0.031(2) -0.0021(17) 0.0090(18) -0.0055(17)
F5 0.044(2) 0.026(2) 0.035(2) 0.0169(18) 0.0082(18) -0.0006(17)
F3 0.023(2) 0.036(2) 0.038(2) 0.0095(19) 0.0037(17) 0.0002(16)
F1 0.045(2) 0.020(2) 0.039(2) -0.0032(18) 0.0183(19) -0.0040(17)
I1 0.0186(2) 0.0177(2) 0.0201(2) 0.00328(17) 0.00300(16) -0.00181(15)
I2 0.0211(2) 0.0192(2) 0.0227(2) 0.00201(18) 0.00518(17) -0.00155(16)

loop_
_atom_type_symbol
_atom_type_description
_atom_type_scat_dispersion_real
_atom_type_scat_dispersion_imag
_atom_type_scat_source
C C 0.0033 0.0016 'International Tables Vol C Tables 4.2.6.8 and 6.1.1.4'
H H 0.0000 0.0000 'International Tables Vol C Tables 4.2.6.8 and 6.1.1.4'
F F 0.0171 0.0103 'International Tables Vol C Tables 4.2.6.8 and 6.1.1.4'
I I -0.4742 1.8119 'International Tables Vol C Tables 4.2.6.8 and 6.1.1.4'
N N 0.0061 0.0033 'International Tables Vol C Tables 4.2.6.8 and 6.1.1.4'
P P 0.1023 0.0942 'International Tables Vol C Tables 4.2.6.8 and 6.1.1.4'

loop_
_geom_angle_atom_site_label_1
_geom_angle_atom_site_label_2
_geom_angle_atom_site_label_3
_geom_angle
C3 N1 C1 109.6(4)
C3 N1 C5 109.3(5)
C1 N1 C5 109.7(5)
C6 N2 C2 108.2(5)
C6 N2 C4 108.5(5)
C2 N2 C4 109.0(5)
C6 N2 C7 111.8(5)
C2 N2 C7 112.3(5)
C4 N2 C7 106.9(4)
N1 C1 C2 109.6(5)
N1 C1 H1A 109.8
C2 C1 H1A 109.8
N1 C1 H1B 109.8
C2 C1 H1B 109.8
H1A C1 H1B 108.2
N2 C2 C1 109.7(5)
N2 C2 H2A 109.7
C1 C2 H2A 109.7
N2 C2 H2B 109.7
C1 C2 H2B 109.7
H2A C2 H2B 108.2
N1 C3 C4 109.7(5)
N1 C3 H3A 109.7
C4 C3 H3A 109.7
N1 C3 H3B 109.7
C4 C3 H3B 109.7
H3A C3 H3B 108.2
N2 C4 C3 109.8(5)
N2 C4 H4A 109.7
C3 C4 H4A 109.7
N2 C4 H4B 109.7
C3 C4 H4B 109.7
H4A C4 H4B 108.2
N1 C5 C6 110.4(5)
N1 C5 H5A 109.6
C6 C5 H5A 109.6
N1 C5 H5B 109.6
C6 C5 H5B 109.6
H5A C5 H5B 108.1
N2 C6 C5 109.6(5)
N2 C6 H6A 109.7
C5 C6 H6A 109.7
N2 C6 H6B 109.7
C5 C6 H6B 109.7
H6A C6 H6B 108.2
N2 C7 C8 117.6(5)
N2 C7 H7A 107.9
C8 C7 H7A 107.9
N2 C7 H7B 107.9
C8 C7 H7B 107.9
H7A C7 H7B 107.2
C7 C8 C9 107.9(5)
C7 C8 H8A 110.1
C9 C8 H8A 110.1
C7 C8 H8B 110.1
C9 C8 H8B 110.1
H8A C8 H8B 108.4
C10 C9 C8 115.2(5)
C10 C9 H9A 108.5
C8 C9 H9A 108.5
C10 C9 H9B 108.5
C8 C9 H9B 108.5
H9A C9 H9B 107.5
C9 C10 C11 111.3(5)
C9 C10 H10A 109.4
C11 C10 H10A 109.4
C9 C10 H10B 109.4
C11 C10 H10B 109.4
H10A C10 H10B 108.0
C12 C11 C10 114.5(5)
C12 C11 H11A 108.6
C10 C11 H11A 108.6
C12 C11 H11B 108.6
C10 C11 H11B 108.6
H11A C11 H11B 107.6
C11 C12 C13 113.1(5)
C11 C12 H12A 109.0
C13 C12 H12A 109.0
C11 C12 H12B 109.0
C13 C12 H12B 109.0
H12A C12 H12B 107.8
C14 C13 C12 113.6(5)
C14 C13 H13A 108.8
C12 C13 H13A 108.8
C14 C13 H13B 108.8
C12 C13 H13B 108.8
H13A C13 H13B 107.7
C13 C14 C15 113.5(5)
C13 C14 H14A 108.9
C15 C14 H14A 108.9
C13 C14 H14B 108.9
C15 C14 H14B 108.9
H14A C14 H14B 107.7
C14 C15 C16 112.9(5)
C14 C15 H15A 109.0
C16 C15 H15A 109.0
C14 C15 H15B 109.0
C16 C15 H15B 109.0
H15A C15 H15B 107.8
C15 C16 C17 113.7(5)
C15 C16 H16A 108.8
C17 C16 H16A 108.8
C15 C16 H16B 108.8
C17 C16 H16B 108.8
H16A C16 H16B 107.7
C18 C17 C16 113.3(5)
C18 C17 H17A 108.9
C16 C17 H17A 108.9
C18 C17 H17B 108.9
C16 C17 H17B 108.9
H17A C17 H17B 107.7
C19 C18 C17 114.0(5)
C19 C18 H18A 108.8
C17 C18 H18A 108.8
C19 C18 H18B 108.8
C17 C18 H18B 108.8
H18A C18 H18B 107.7
C20 C19 C18 113.4(6)
C20 C19 H19A 108.9
C18 C19 H19A 108.9
C20 C19 H19B 108.9
C18 C19 H19B 108.9
H19A C19 H19B 107.7
C19 C20 H20A 109.5
C19 C20 H20B 109.5
H20A C20 H20B 109.5
C19 C20 H20C 109.5
H20A C20 H20C 109.5
H20B C20 H20C 109.5
F1 P1 F6 90.3(2)
F1 P1 F5 89.6(2)
F6 P1 F5 90.6(2)
F1 P1 F4 179.7(2)
F6 P1 F4 89.9(2)
F5 P1 F4 90.7(2)
F1 P1 F3 90.1(2)
F6 P1 F3 179.7(3)
F5 P1 F3 89.4(2)
F4 P1 F3 89.8(2)
F1 P1 F2 90.1(2)
F6 P1 F2 89.7(2)
F5 P1 F2 179.5(2)
F4 P1 F2 89.6(2)
F3 P1 F2 90.3(2)

loop_
_geom_bond_atom_site_label_1
_geom_bond_atom_site_label_2
_geom_bond_distance
N1 C3 1.471(7)
N1 C1 1.475(7)
N1 C5 1.484(7)
N2 C6 1.498(7)
N2 C2 1.500(8)
N2 C4 1.507(8)
N2 C7 1.510(8)
C1 C2 1.540(9)
C1 H1A 0.9900
C1 H1B 0.9900
C2 H2A 0.9900
C2 H2B 0.9900
C3 C4 1.536(9)
C3 H3A 0.9900
C3 H3B 0.9900
C4 H4A 0.9900
C4 H4B 0.9900
C5 C6 1.523(9)
C5 H5A 0.9900
C5 H5B 0.9900
C6 H6A 0.9900
C6 H6B 0.9900
C7 C8 1.520(8)
C7 H7A 0.9900
C7 H7B 0.9900
C8 C9 1.530(8)
C8 H8A 0.9900
C8 H8B 0.9900
C9 C10 1.518(8)
C9 H9A 0.9900
C9 H9B 0.9900
C10 C11 1.531(8)
C10 H10A 0.9900
C10 H10B 0.9900
C11 C12 1.517(8)
C11 H11A 0.9900
C11 H11B 0.9900
C12 C13 1.535(9)
C12 H12A 0.9900
C12 H12B 0.9900
C13 C14 1.524(8)
C13 H13A 0.9900
C13 H13B 0.9900
C14 C15 1.526(8)
C14 H14A 0.9900
C14 H14B 0.9900
C15 C16 1.527(9)
C15 H15A 0.9900
C15 H15B 0.9900
C16 C17 1.531(9)
C16 H16A 0.9900
C16 H16B 0.9900
C17 C18 1.526(9)
C17 H17A 0.9900
C17 H17B 0.9900
C18 C19 1.522(9)
C18 H18A 0.9900
C18 H18B 0.9900
C19 C20 1.509(10)
C19 H19A 0.9900
C19 H19B 0.9900
C20 H20A 0.9800
C20 H20B 0.9800
C20 H20C 0.9800
P1 F1 1.594(4)
P1 F6 1.599(4)
P1 F5 1.600(4)
P1 F4 1.601(4)
P1 F3 1.607(4)
P1 F2 1.608(4)
I1 I2 2.7680(6)

loop_
_geom_torsion_atom_site_label_1
_geom_torsion_atom_site_label_2
_geom_torsion_atom_site_label_3
_geom_torsion_atom_site_label_4
_geom_torsion
C3 N1 C1 C2 64.1(6)
C5 N1 C1 C2 -55.9(6)
C6 N2 C2 C1 62.9(7)
C4 N2 C2 C1 -55.0(7)
C7 N2 C2 C1 -173.3(5)
N1 C1 C2 N2 -5.9(7)
C1 N1 C3 C4 -57.9(7)
C5 N1 C3 C4 62.3(6)
C6 N2 C4 C3 -56.6(7)
C2 N2 C4 C3 61.1(7)
C7 N2 C4 C3 -177.3(5)
N1 C3 C4 N2 -4.4(8)
C3 N1 C5 C6 -57.7(6)
C1 N1 C5 C6 62.4(6)
C2 N2 C6 C5 -56.8(7)
C4 N2 C6 C5 61.3(7)
C7 N2 C6 C5 179.0(5)
N1 C5 C6 N2 -4.3(7)
C6 N2 C7 C8 61.0(7)
C2 N2 C7 C8 -60.9(7)
C4 N2 C7 C8 179.6(6)
N2 C7 C8 C9 174.8(5)
C7 C8 C9 C10 -177.3(5)
C8 C9 C10 C11 171.4(5)
C9 C10 C11 C12 -179.7(5)
C10 C11 C12 C13 179.5(5)
C11 C12 C13 C14 -179.6(5)
C12 C13 C14 C15 -179.5(5)
C13 C14 C15 C16 180.0(5)
C14 C15 C16 C17 -179.8(5)
C15 C16 C17 C18 -179.3(5)
C16 C17 C18 C19 -179.4(5)
C17 C18 C19 C20 -178.1(6)
